data_7021475
loop_
_publ_author_name
'Zhou, Ai-Ju'
'Leng, Ji-Dong'
'Hu, Jin-Sheng'
'Tong, Ming-Liang'

_publ_section_title
;
 High symmetry superoctahedron cluster [Mn(III)18O14](26+) from the use of
 N,N,N',N'-tetrakis(2-hydroxyethyl)ethylenediamine.
;
_journal_issue 26
_journal_name_full 'Dalton transactions (Cambridge, England : 2003)'
_journal_page_first 9428
_journal_page_last 9431
_journal_paper_doi 10.1039/c3dt50695a
_journal_volume 42
_journal_year 2013
_chemical_formula_sum 'C62 H122 Mn18 N12 O42'
_chemical_formula_weight 2696.64
_space_group_IT_number 206
_symmetry_cell_setting cubic
_symmetry_space_group_name_Hall '-I 2b 2c 3'
_symmetry_space_group_name_H-M 'I a -3'
_atom_sites_solution_hydrogens geom
_atom_sites_solution_primary direct
_atom_sites_solution_secondary difmap
_audit_creation_method SHELXL-97
_cell_angle_alpha 90.00
_cell_angle_beta 90.00
_cell_angle_gamma 90.00
_cell_formula_units_Z 8
_cell_length_a 27.8099(4)
_cell_length_b 27.8099(4)
_cell_length_c 27.8099(4)
_cell_measurement_reflns_used 3997
_cell_measurement_temperature 296(2)
_cell_measurement_theta_max 17.70
_cell_measurement_theta_min 2.54
_cell_volume 21507.9(5)
_computing_cell_refinement 'SAINT-PLUS, Ver. 6.0, 1997'
_computing_data_collection 'SMART, 1998.'
_computing_data_reduction 'SAINT-PLUS, Ver. 6.0, 1997'
_computing_molecular_graphics 'XP, Ver. 6.10, Bruker AXS Inc., 2000'
_computing_publication_material 'SHELXTL-Bruker AXS Inc., 1998'
_computing_structure_refinement 'SHELXL-97 (Sheldrick, 1997)'
_computing_structure_solution 'SHELXS-97 (Sheldrick, 1990)'
_diffrn_ambient_temperature 296(2)
_diffrn_measured_fraction_theta_full 0.997
_diffrn_measured_fraction_theta_max 0.997
_diffrn_measurement_device_type 'CCD area detector'
_diffrn_measurement_method 'phi and omega scans'
_diffrn_radiation_monochromator graphite
_diffrn_radiation_source 'fine-focus sealed tube'
_diffrn_radiation_type MoK\a
_diffrn_radiation_wavelength 0.71073
_diffrn_reflns_av_R_equivalents 0.0958
_diffrn_reflns_av_unetI/netI 0.0476
_diffrn_reflns_limit_h_max 34
_diffrn_reflns_limit_h_min -30
_diffrn_reflns_limit_k_max 32
_diffrn_reflns_limit_k_min -34
_diffrn_reflns_limit_l_max 34
_diffrn_reflns_limit_l_min -32
_diffrn_reflns_number 40214
_diffrn_reflns_theta_full 25.99
_diffrn_reflns_theta_max 25.99
_diffrn_reflns_theta_min 1.46
_exptl_absorpt_coefficient_mu 2.111
_exptl_absorpt_correction_T_max 0.7155
_exptl_absorpt_correction_T_min 0.6099
_exptl_absorpt_correction_type multi-scan
_exptl_absorpt_process_details 'SADABS (Bruker, 2002)'
_exptl_crystal_colour dark
_exptl_crystal_density_diffrn 1.666
_exptl_crystal_density_method 'not measured'
_exptl_crystal_description block
_exptl_crystal_F_000 10912
_exptl_crystal_size_max 0.26
_exptl_crystal_size_mid 0.23
_exptl_crystal_size_min 0.17
_platon_squeeze_details
;
;
_refine_diff_density_max 1.052
_refine_diff_density_min -0.733
_refine_diff_density_rms 0.194
_refine_ls_extinction_method none
_refine_ls_goodness_of_fit_ref 1.102
_refine_ls_hydrogen_treatment constr
_refine_ls_matrix_type full
_refine_ls_number_parameters 279
_refine_ls_number_reflns 3531
_refine_ls_number_restraints 128
_refine_ls_restrained_S_all 1.099
_refine_ls_R_factor_all 0.1324
_refine_ls_R_factor_gt 0.0852
_refine_ls_shift/su_max 0.000
_refine_ls_shift/su_mean 0.000
_refine_ls_structure_factor_coef Fsqd
_refine_ls_weighting_details
;
calc w=1/[\s^2^(Fo^2^)+(0.1277P)^2^+214.6508P] where P=(Fo^2^+2Fc^2^)/3
;
_refine_ls_weighting_scheme calc
_refine_ls_wR_factor_gt 0.2318
_refine_ls_wR_factor_ref 0.2703
_reflns_number_gt 2186
_reflns_number_total 3531
_reflns_threshold_expression >2sigma(I)
_cod_data_source_file c3dt50695a.txt
_cod_data_source_block complex1
_cod_depositor_comments
;
The following automatic conversions were performed:

'_symmetry_cell_setting' value 'Cubic' changed to 'cubic' according
to /home/saulius/struct/CIF-dictionaries/cif_core.dic dictionary
named 'cif_core.dic' version 2.4.2 from 2011-04-26.

Automatic conversion script
Id: cif_fix_values 1891 2012-01-12 08:04:46Z andrius 
;
_cod_original_sg_symbol_H-M Ia-3
_cod_database_code 7021475

loop_
_symmetry_equiv_pos_as_xyz
'x, y, z'
'-x+1/2, -y, z+1/2'
'-x, y+1/2, -z+1/2'
'x+1/2, -y+1/2, -z'
'z, x, y'
'z+1/2, -x+1/2, -y'
'-z+1/2, -x, y+1/2'
'-z, x+1/2, -y+1/2'
'y, z, x'
'-y, z+1/2, -x+1/2'
'y+1/2, -z+1/2, -x'
'-y+1/2, -z, x+1/2'
'x+1/2, y+1/2, z+1/2'
'-x+1, -y+1/2, z+1'
'-x+1/2, y+1, -z+1'
'x+1, -y+1, -z+1/2'
'z+1/2, x+1/2, y+1/2'
'z+1, -x+1, -y+1/2'
'-z+1, -x+1/2, y+1'
'-z+1/2, x+1, -y+1'
'y+1/2, z+1/2, x+1/2'
'-y+1/2, z+1, -x+1'
'y+1, -z+1, -x+1/2'
'-y+1, -z+1/2, x+1'
'-x, -y, -z'
'x-1/2, y, -z-1/2'
'x, -y-1/2, z-1/2'
'-x-1/2, y-1/2, z'
'-z, -x, -y'
'-z-1/2, x-1/2, y'
'z-1/2, x, -y-1/2'
'z, -x-1/2, y-1/2'
'-y, -z, -x'
'y, -z-1/2, x-1/2'
'-y-1/2, z-1/2, x'
'y-1/2, z, -x-1/2'
'-x+1/2, -y+1/2, -z+1/2'
'x, y+1/2, -z'
'x+1/2, -y, z'
'-x, y, z+1/2'
'-z+1/2, -x+1/2, -y+1/2'
'-z, x, y+1/2'
'z, x+1/2, -y'
'z+1/2, -x, y'
'-y+1/2, -z+1/2, -x+1/2'
'y+1/2, -z, x'
'-y, z, x+1/2'
'y, z+1/2, -x'

loop_
_atom_site_label
_atom_site_type_symbol
_atom_site_fract_x
_atom_site_fract_y
_atom_site_fract_z
_atom_site_U_iso_or_equiv
_atom_site_adp_type
_atom_site_occupancy
_atom_site_symmetry_multiplicity
_atom_site_calc_flag
_atom_site_refinement_flags
_atom_site_disorder_assembly
_atom_site_disorder_group
Mn1 Mn 0.71616(5) 0.84967(5) 0.23256(5) 0.0469(4) Uani 1 1 d . . .
Mn2 Mn 0.73591(5) 0.81575(5) 0.33246(5) 0.0495(4) Uani 1 1 d U A .
Mn3 Mn 0.62637(5) 0.84008(5) 0.30184(5) 0.0567(5) Uani 1 1 d . . .
O1 O 0.68154(19) 0.81846(19) 0.18154(19) 0.047(2) Uani 1 3 d S . .
O2 O 0.7577(2) 0.8627(2) 0.2864(2) 0.0490(14) Uani 1 1 d . A .
O3 O 0.6875(2) 0.7930(2) 0.2746(2) 0.0617(17) Uani 1 1 d U A .
C1 C 0.5551(6) 0.9139(7) 0.3588(7) 0.137(6) Uani 0.50 1 d PDU A 1
H1A H 0.5525 0.8921 0.3858 0.165 Uiso 0.50 1 calc PR A 1
H1B H 0.5448 0.9456 0.3692 0.165 Uiso 0.50 1 calc PR A 1
C2 C 0.5238(6) 0.8968(6) 0.3180(7) 0.137(6) Uani 0.50 1 d PDU A 1
H2A H 0.5307 0.9144 0.2887 0.165 Uiso 0.50 1 calc PR A 1
H2B H 0.4900 0.9005 0.3258 0.165 Uiso 0.50 1 calc PR A 1
N1 N 0.5373(7) 0.8439(5) 0.3130(7) 0.076(5) Uani 0.50 1 d PDU A 1
N2 N 0.6077(6) 0.9159(8) 0.3410(9) 0.076(5) Uani 0.50 1 d PD A 1
C3 C 0.5221(10) 0.8413(10) 0.2650(8) 0.232(14) Uani 0.50 1 d PDU A 1
H3A H 0.5303 0.8708 0.2483 0.278 Uiso 0.50 1 calc PR A 1
H3B H 0.4875 0.8371 0.2636 0.278 Uiso 0.50 1 calc PR A 1
C4 C 0.5465(10) 0.7997(9) 0.2415(10) 0.193(10) Uani 0.50 1 d PDU A 1
H4A H 0.5391 0.7700 0.2582 0.232 Uiso 0.50 1 calc PR A 1
H4B H 0.5366 0.7967 0.2082 0.232 Uiso 0.50 1 calc PR A 1
O4 O 0.5981(2) 0.8110(3) 0.2450(3) 0.0708(19) Uani 0.50 1 d P A 1
C5 C 0.5334(13) 0.8088(11) 0.3491(11) 0.129(11) Uani 0.50 1 d PDU A 1
H5A H 0.5001 0.7992 0.3524 0.154 Uiso 0.50 1 calc PR A 1
H5B H 0.5439 0.8222 0.3795 0.154 Uiso 0.50 1 calc PR A 1
C6 C 0.5639(9) 0.7649(10) 0.3370(10) 0.089(8) Uani 0.50 1 d P A 1
H6A H 0.5596 0.7399 0.3610 0.106 Uiso 0.50 1 calc PR A 1
H6B H 0.5554 0.7522 0.3057 0.106 Uiso 0.50 1 calc PR A 1
O5 O 0.6114(3) 0.7821(3) 0.3373(2) 0.0685(19) Uani 0.50 1 d P A 1
C9 C 0.6202(9) 0.9481(8) 0.3041(9) 0.102(10) Uani 0.50 1 d PD A 1
H9A H 0.6245 0.9798 0.3181 0.122 Uiso 0.50 1 calc PR A 1
H9B H 0.5935 0.9501 0.2817 0.122 Uiso 0.50 1 calc PR A 1
C10 C 0.6629(10) 0.9357(9) 0.2779(10) 0.089(7) Uani 0.50 1 d PU A 1
H10A H 0.6907 0.9371 0.2990 0.106 Uiso 0.50 1 calc PR A 1
H10B H 0.6678 0.9581 0.2517 0.106 Uiso 0.50 1 calc PR A 1
O6 O 0.6569(3) 0.8866(2) 0.2589(2) 0.0646(18) Uani 0.50 1 d P A 1
C11 C 0.6335(11) 0.9270(16) 0.3830(12) 0.160(18) Uani 0.50 1 d PDU A 1
H11A H 0.6176 0.9151 0.4117 0.192 Uiso 0.50 1 calc PR A 1
H11B H 0.6394 0.9612 0.3862 0.192 Uiso 0.50 1 calc PR A 1
C12 C 0.6785(9) 0.8995(9) 0.3718(10) 0.086(7) Uani 0.50 1 d PDU A 1
H12A H 0.6979 0.9200 0.3513 0.103 Uiso 0.50 1 calc PR A 1
H12B H 0.6959 0.8961 0.4018 0.103 Uiso 0.50 1 calc PR A 1
O7 O 0.6776(2) 0.8528(3) 0.3497(2) 0.0650(18) Uani 0.50 1 d P A 1
C1' C 0.5551(6) 0.9139(7) 0.3588(7) 0.137(6) Uani 0.50 1 d P A 2
H1'A H 0.5703 0.9441 0.3499 0.165 Uiso 0.50 1 calc PR A 2
H1'B H 0.5354 0.9197 0.3869 0.165 Uiso 0.50 1 calc PR A 2
C2' C 0.5238(6) 0.8968(6) 0.3180(7) 0.137(6) Uani 0.50 1 d P A 2
H2'A H 0.5002 0.9212 0.3101 0.165 Uiso 0.50 1 calc PR A 2
H2'B H 0.5069 0.8678 0.3274 0.165 Uiso 0.50 1 calc PR A 2
N1' N 0.5562(9) 0.8867(9) 0.2742(9) 0.105(7) Uani 0.50 1 d PU A 2
N2' N 0.5917(8) 0.8788(11) 0.3701(9) 0.115(9) Uani 0.50 1 d PD A 2
C3' C 0.5221(10) 0.8413(10) 0.2650(8) 0.232(14) Uani 0.50 1 d PU A 2
H3'A H 0.5091 0.8308 0.2956 0.278 Uiso 0.50 1 calc PR A 2
H3'B H 0.4954 0.8513 0.2450 0.278 Uiso 0.50 1 calc PR A 2
C4' C 0.5465(10) 0.7997(9) 0.2415(10) 0.193(10) Uani 0.50 1 d PU A 2
H4'A H 0.5391 0.7700 0.2582 0.232 Uiso 0.50 1 calc PR A 2
H4'B H 0.5366 0.7967 0.2082 0.232 Uiso 0.50 1 calc PR A 2
O4' O 0.5981(2) 0.8110(3) 0.2450(3) 0.0708(19) Uani 0.50 1 d P A 2
C9' C 0.5805(10) 0.9268(11) 0.2521(11) 0.109(9) Uani 0.50 1 d PDU A 2
H9'A H 0.5902 0.9495 0.2767 0.131 Uiso 0.50 1 calc PR A 2
H9'B H 0.5586 0.9432 0.2304 0.131 Uiso 0.50 1 calc PR A 2
C10' C 0.6235(7) 0.9103(10) 0.2250(7) 0.096(8) Uani 0.50 1 d PDU A 2
H10C H 0.6139 0.8879 0.2000 0.115 Uiso 0.50 1 calc PR A 2
H10D H 0.6392 0.9375 0.2099 0.115 Uiso 0.50 1 calc PR A 2
O6' O 0.6569(3) 0.8866(2) 0.2589(2) 0.0646(18) Uani 0.50 1 d PD A 2
C5' C 0.5631(13) 0.8343(12) 0.3878(13) 0.116(10) Uani 0.50 1 d PU A 2
H5'A H 0.5510 0.8394 0.4201 0.139 Uiso 0.50 1 calc PR A 2
H5'B H 0.5361 0.8278 0.3666 0.139 Uiso 0.50 1 calc PR A 2
C6' C 0.5972(11) 0.7948(10) 0.3869(5) 0.095(8) Uani 0.50 1 d PD A 2
H6'A H 0.5829 0.7669 0.4022 0.114 Uiso 0.50 1 calc PR A 2
H6'B H 0.6256 0.8037 0.4051 0.114 Uiso 0.50 1 calc PR A 2
O5' O 0.6114(3) 0.7821(3) 0.3373(2) 0.0685(19) Uani 0.50 1 d PD A 2
C11' C 0.6302(9) 0.9011(11) 0.3943(11) 0.094(8) Uani 0.50 1 d PDU A 2
H11C H 0.6442 0.9271 0.3757 0.113 Uiso 0.50 1 calc PR A 2
H11D H 0.6209 0.9129 0.4258 0.113 Uiso 0.50 1 calc PR A 2
C12' C 0.6572(10) 0.8658(11) 0.3969(6) 0.096(8) Uani 0.50 1 d PDU A 2
H12C H 0.6393 0.8386 0.4095 0.115 Uiso 0.50 1 calc PR A 2
H12D H 0.6832 0.8728 0.4191 0.115 Uiso 0.50 1 calc PR A 2
O7' O 0.6776(2) 0.8528(3) 0.3497(2) 0.0650(18) Uani 0.50 1 d PD A 2
C13 C 0.4690(15) 1.0000 0.2500 0.133(13) Uani 0.67 2 d SPU . .
H13A H 0.4356 1.0000 0.2500 0.160 Uiso 0.67 2 calc SPR . .
O8 O 0.4734(9) 1.0183(9) 0.2915(9) 0.195(10) Uani 0.67 1 d PU . .

loop_
_atom_site_aniso_label
_atom_site_aniso_U_11
_atom_site_aniso_U_22
_atom_site_aniso_U_33
_atom_site_aniso_U_23
_atom_site_aniso_U_13
_atom_site_aniso_U_12
Mn1 0.0492(8) 0.0436(8) 0.0480(8) 0.0034(6) -0.0017(6) 0.0034(6)
Mn2 0.0513(8) 0.0491(8) 0.0480(8) -0.0037(6) -0.0040(6) 0.0056(6)
Mn3 0.0560(9) 0.0577(9) 0.0564(9) 0.0019(7) 0.0033(7) 0.0121(7)
O1 0.047(2) 0.047(2) 0.047(2) 0.005(2) -0.005(2) 0.005(2)
O2 0.049(3) 0.043(3) 0.056(4) 0.002(3) -0.004(3) 0.004(3)
O3 0.056(4) 0.059(4) 0.070(4) -0.003(3) 0.007(3) 0.006(3)
C1 0.132(9) 0.143(9) 0.138(9) -0.031(8) 0.007(8) 0.030(8)
C2 0.115(9) 0.144(10) 0.153(10) -0.018(8) 0.007(8) 0.035(8)
N1 0.068(8) 0.069(8) 0.091(9) -0.006(7) 0.019(7) 0.018(7)
N2 0.051(10) 0.070(13) 0.107(16) -0.010(11) 0.008(11) 0.025(9)
C3 0.227(15) 0.228(15) 0.239(15) -0.009(7) -0.006(7) 0.004(7)
C4 0.186(12) 0.202(12) 0.192(12) -0.002(7) -0.006(7) 0.004(7)
O4 0.059(4) 0.078(5) 0.076(5) 0.004(4) -0.003(4) -0.004(4)
C5 0.117(14) 0.134(14) 0.136(14) -0.005(10) 0.012(9) 0.001(9)
C6 0.074(16) 0.101(19) 0.091(17) 0.023(14) 0.027(13) 0.027(14)
O5 0.066(5) 0.075(5) 0.064(4) 0.010(4) 0.006(3) 0.005(4)
C9 0.088(18) 0.081(18) 0.14(2) -0.058(18) -0.038(18) 0.047(15)
C10 0.095(11) 0.079(10) 0.092(11) 0.000(8) -0.008(8) -0.001(8)
O6 0.075(5) 0.055(4) 0.063(4) 0.008(3) -0.007(4) 0.001(3)
C11 0.16(2) 0.16(2) 0.16(2) -0.003(10) 0.001(10) -0.002(10)
C12 0.092(10) 0.085(10) 0.082(10) -0.006(8) -0.006(8) -0.003(8)
O7 0.066(4) 0.069(4) 0.060(4) -0.008(3) -0.006(3) 0.011(4)
C1' 0.132(9) 0.143(9) 0.138(9) -0.031(8) 0.007(8) 0.030(8)
C2' 0.115(9) 0.144(10) 0.153(10) -0.018(8) 0.007(8) 0.035(8)
N1' 0.101(10) 0.108(10) 0.105(10) -0.009(8) -0.001(8) 0.007(8)
N2' 0.080(16) 0.17(3) 0.098(18) -0.035(18) -0.019(14) 0.033(18)
C3' 0.227(15) 0.228(15) 0.239(15) -0.009(7) -0.006(7) 0.004(7)
C4' 0.186(12) 0.202(12) 0.192(12) -0.002(7) -0.006(7) 0.004(7)
O4' 0.059(4) 0.078(5) 0.076(5) 0.004(4) -0.003(4) -0.004(4)
C9' 0.113(12) 0.105(12) 0.110(12) -0.001(9) 0.001(9) 0.005(9)
C10' 0.089(11) 0.098(11) 0.100(11) 0.010(9) 0.001(9) 0.003(9)
O6' 0.075(5) 0.055(4) 0.063(4) 0.008(3) -0.007(4) 0.001(3)
C5' 0.115(13) 0.118(13) 0.115(13) -0.003(9) 0.002(9) 0.009(9)
C6' 0.13(2) 0.10(2) 0.051(13) 0.010(13) -0.002(14) -0.007(18)
O5' 0.066(5) 0.075(5) 0.064(4) 0.010(4) 0.006(3) 0.005(4)
C11' 0.102(12) 0.096(12) 0.085(11) -0.015(9) -0.008(9) 0.022(9)
C12' 0.101(11) 0.102(11) 0.085(11) 0.001(9) -0.003(9) 0.004(9)
O7' 0.066(4) 0.069(4) 0.060(4) -0.008(3) -0.006(3) 0.011(4)
C13 0.125(15) 0.137(15) 0.139(15) 0.004(10) 0.000 0.000
O8 0.185(12) 0.196(12) 0.204(12) -0.014(9) 0.011(9) 0.026(9)

loop_
_atom_type_symbol
_atom_type_description
_atom_type_scat_dispersion_real
_atom_type_scat_dispersion_imag
_atom_type_scat_source
C C 0.0033 0.0016 'International Tables Vol C Tables 4.2.6.8 and 6.1.1.4'
H H 0.0000 0.0000 'International Tables Vol C Tables 4.2.6.8 and 6.1.1.4'
N N 0.0061 0.0033 'International Tables Vol C Tables 4.2.6.8 and 6.1.1.4'
O O 0.0106 0.0060 'International Tables Vol C Tables 4.2.6.8 and 6.1.1.4'
Mn Mn 0.3368 0.7283 'International Tables Vol C Tables 4.2.6.8 and 6.1.1.4'

loop_
_geom_angle_atom_site_label_1
_geom_angle_atom_site_label_2
_geom_angle_atom_site_label_3
_geom_angle
_geom_angle_site_symmetry_1
_geom_angle_site_symmetry_3
O1 Mn1 O2 163.7(3) . .
O1 Mn1 O4' 94.6(3) . 6_566
O2 Mn1 O4' 95.3(3) . 6_566
O1 Mn1 O4 94.6(3) . 6_566
O2 Mn1 O4 95.3(3) . 6_566
O4' Mn1 O4 0.0(4) 6_566 6_566
O1 Mn1 O3 85.1(3) . 6_566
O2 Mn1 O3 83.6(3) . 6_566
O4' Mn1 O3 81.0(3) 6_566 6_566
O4 Mn1 O3 81.0(3) 6_566 6_566
O1 Mn1 O6 95.0(3) . .
O2 Mn1 O6 96.2(3) . .
O4' Mn1 O6 99.7(3) 6_566 .
O4 Mn1 O6 99.7(3) 6_566 .
O3 Mn1 O6 179.3(3) 6_566 .
O1 Mn1 O3 83.3(3) . .
O2 Mn1 O3 86.3(3) . .
O4' Mn1 O3 176.9(3) 6_566 .
O4 Mn1 O3 176.9(3) 6_566 .
O3 Mn1 O3 96.5(3) 6_566 .
O6 Mn1 O3 82.8(3) . .
O1 Mn1 Mn2 128.15(19) . 48_556
O2 Mn1 Mn2 40.05(17) . 48_556
O4' Mn1 Mn2 85.6(2) 6_566 48_556
O4 Mn1 Mn2 85.6(2) 6_566 48_556
O3 Mn1 Mn2 43.64(19) 6_566 48_556
O6 Mn1 Mn2 136.2(2) . 48_556
O3 Mn1 Mn2 93.89(18) . 48_556
O1 Mn1 Mn1 39.53(15) . 6_566
O2 Mn1 Mn1 128.58(18) . 6_566
O4' Mn1 Mn1 85.5(2) 6_566 6_566
O4 Mn1 Mn1 85.5(2) 6_566 6_566
O3 Mn1 Mn1 45.61(19) 6_566 6_566
O6 Mn1 Mn1 134.4(2) . 6_566
O3 Mn1 Mn1 91.38(19) . 6_566
Mn2 Mn1 Mn1 89.12(5) 48_556 6_566
O1 Mn1 Mn1 39.53(15) . 12_664
O2 Mn1 Mn1 129.43(18) . 12_664
O4' Mn1 Mn1 134.1(2) 6_566 12_664
O4 Mn1 Mn1 134.1(2) 6_566 12_664
O3 Mn1 Mn1 92.69(19) 6_566 12_664
O6 Mn1 Mn1 86.9(2) . 12_664
O3 Mn1 Mn1 43.85(19) . 12_664
Mn2 Mn1 Mn1 120.09(4) 48_556 12_664
Mn1 Mn1 Mn1 60.0 6_566 12_664
O1 Mn1 Mn2 129.5(2) . .
O2 Mn1 Mn2 39.21(18) . .
O4' Mn1 Mn2 134.5(2) 6_566 .
O4 Mn1 Mn2 134.5(2) 6_566 .
O3 Mn1 Mn2 90.96(19) 6_566 .
O6 Mn1 Mn2 88.47(19) . .
O3 Mn1 Mn2 47.16(19) . .
Mn2 Mn1 Mn2 59.89(3) 48_556 .
Mn1 Mn1 Mn2 119.64(4) 6_566 .
Mn1 Mn1 Mn2 90.75(5) 12_664 .
O2 Mn2 O2 163.9(3) 42_654 .
O2 Mn2 O7 93.8(3) 42_654 .
O2 Mn2 O7 93.8(3) . .
O2 Mn2 O3 84.2(3) 42_654 48_556
O2 Mn2 O3 87.3(3) . 48_556
O7 Mn2 O3 176.2(3) . 48_556
O2 Mn2 O5' 96.4(3) 42_654 48_556
O2 Mn2 O5' 96.2(3) . 48_556
O7 Mn2 O5' 99.9(3) . 48_556
O3 Mn2 O5' 83.5(3) 48_556 48_556
O2 Mn2 O5 96.4(3) 42_654 48_556
O2 Mn2 O5 96.2(3) . 48_556
O7 Mn2 O5 99.9(3) . 48_556
O3 Mn2 O5 83.5(3) 48_556 48_556
O5' Mn2 O5 0.0(4) 48_556 48_556
O2 Mn2 O3 83.1(2) 42_654 .
O2 Mn2 O3 84.3(3) . .
O7 Mn2 O3 79.9(3) . .
O3 Mn2 O3 96.6(3) 48_556 .
O5' Mn2 O3 179.4(3) 48_556 .
O5 Mn2 O3 179.4(3) 48_556 .
O2 Mn2 Mn1 40.13(18) 42_654 42_654
O2 Mn2 Mn1 130.66(18) . 42_654
O7 Mn2 Mn1 133.9(2) . 42_654
O3 Mn2 Mn1 44.2(2) 48_556 42_654
O5' Mn2 Mn1 88.0(2) 48_556 42_654
O5 Mn2 Mn1 88.0(2) 48_556 42_654
O3 Mn2 Mn1 91.72(18) . 42_654
O2 Mn2 Mn2 130.90(19) 42_654 48_556
O2 Mn2 Mn2 39.69(17) . 48_556
O7 Mn2 Mn2 133.5(2) . 48_556
O3 Mn2 Mn2 47.7(2) 48_556 48_556
O5' Mn2 Mn2 88.5(2) 48_556 48_556
O5 Mn2 Mn2 88.5(2) 48_556 48_556
O3 Mn2 Mn2 91.97(17) . 48_556
Mn1 Mn2 Mn2 91.64(5) 42_654 48_556
O2 Mn2 Mn2 39.78(18) 42_654 42_654
O2 Mn2 Mn2 127.32(19) . 42_654
O7 Mn2 Mn2 84.4(2) . 42_654
O3 Mn2 Mn2 92.08(19) 48_556 42_654
O5' Mn2 Mn2 136.1(2) 48_556 42_654
O5 Mn2 Mn2 136.1(2) 48_556 42_654
O3 Mn2 Mn2 43.38(18) . 42_654
Mn1 Mn2 Mn2 60.73(5) 42_654 42_654
Mn2 Mn2 Mn2 119.920(5) 48_556 42_654
O2 Mn2 Mn1 127.79(18) 42_654 .
O2 Mn2 Mn1 39.21(18) . .
O7 Mn2 Mn1 84.8(2) . .
O3 Mn2 Mn1 93.82(19) 48_556 .
O5' Mn2 Mn1 135.4(2) 48_556 .
O5 Mn2 Mn1 135.4(2) 48_556 .
O3 Mn2 Mn1 45.17(18) . .
Mn1 Mn2 Mn1 120.22(7) 42_654 .
Mn2 Mn2 Mn1 59.38(5) 48_556 .
Mn2 Mn2 Mn1 88.44(5) 42_654 .
O5 Mn3 O4 88.9(3) . .
O5 Mn3 O6 162.9(3) . .
O4 Mn3 O6 87.4(3) . .
O5 Mn3 O7 87.8(3) . .
O4 Mn3 O7 155.8(3) . .
O6 Mn3 O7 88.8(3) . .
O5 Mn3 O3 81.4(3) . .
O4 Mn3 O3 78.0(3) . .
O6 Mn3 O3 81.5(3) . .
O7 Mn3 O3 77.8(3) . .
O5 Mn3 N2' 83.4(8) . .
O4 Mn3 N2' 132.3(6) . .
O6 Mn3 N2' 111.3(8) . .
O7 Mn3 N2' 71.0(5) . .
O3 Mn3 N2' 145.7(6) . .
O5 Mn3 N2 116.7(6) . .
O4 Mn3 N2 129.8(6) . .
O6 Mn3 N2 78.0(6) . .
O7 Mn3 N2 72.4(5) . .
O3 Mn3 N2 143.9(5) . .
N2' Mn3 N2 33.4(9) . .
O5 Mn3 N1' 115.3(7) . .
O4 Mn3 N1' 69.2(6) . .
O6 Mn3 N1' 78.8(7) . .
O7 Mn3 N1' 133.2(6) . .
O3 Mn3 N1' 142.2(6) . .
N2' Mn3 N1' 72.0(8) . .
N2 Mn3 N1' 61.0(8) . .
Mn1 O1 Mn1 100.9(3) . 6_566
Mn1 O1 Mn1 100.9(3) . 12_664
Mn1 O1 Mn1 100.9(3) 6_566 12_664
Mn2 O2 Mn1 99.8(3) 48_556 .
Mn2 O2 Mn2 100.5(3) 48_556 .
Mn1 O2 Mn2 101.6(3) . .
Mn2 O3 Mn1 92.2(3) 42_654 12_664
Mn2 O3 Mn1 173.8(4) 42_654 .
Mn1 O3 Mn1 90.5(3) 12_664 .
Mn2 O3 Mn2 88.9(3) 42_654 .
Mn1 O3 Mn2 172.2(3) 12_664 .
Mn1 O3 Mn2 87.7(3) . .
Mn2 O3 Mn3 93.3(3) 42_654 .
Mn1 O3 Mn3 94.9(3) 12_664 .
Mn1 O3 Mn3 92.0(3) . .
Mn2 O3 Mn3 92.8(3) . .
C2 C1 N2 108.6(15) . .
C2 C1 H1A 110.0 . .
N2 C1 H1A 110.0 . .
C2 C1 H1B 110.0 . .
N2 C1 H1B 110.0 . .
H1A C1 H1B 108.3 . .
C1 C2 N1 103.3(15) . .
C1 C2 H2A 111.1 . .
N1 C2 H2A 111.1 . .
C1 C2 H2B 111.1 . .
N1 C2 H2B 111.1 . .
H2A C2 H2B 109.1 . .
C5 N1 C3 128(3) . .
C5 N1 C2 126(2) . .
C3 N1 C2 93.6(16) . .
C5 N1 Mn3 97.8(18) . .
C3 N1 Mn3 100.2(15) . .
C2 N1 Mn3 107.3(12) . .
C11 N2 C9 110(3) . .
C11 N2 C1 103(2) . .
C9 N2 C1 119.3(19) . .
C11 N2 Mn3 117.0(18) . .
C9 N2 Mn3 99.9(14) . .
C1 N2 Mn3 108.3(13) . .
N1 C3 C4 109(2) . .
N1 C3 H3A 110.0 . .
C4 C3 H3A 110.0 . .
N1 C3 H3B 110.0 . .
C4 C3 H3B 110.0 . .
H3A C3 H3B 108.3 . .
O4 C4 C3 104(2) . .
O4 C4 H4A 110.9 . .
C3 C4 H4A 110.9 . .
O4 C4 H4B 110.9 . .
C3 C4 H4B 110.9 . .
H4A C4 H4B 108.9 . .
C4 O4 Mn3 122.4(12) . .
C4 O4 Mn1 122.6(11) . 12_664
Mn3 O4 Mn1 106.1(3) . 12_664
N1 C5 C6 111(2) . .
N1 C5 H5A 109.5 . .
C6 C5 H5A 109.5 . .
N1 C5 H5B 109.5 . .
C6 C5 H5B 109.5 . .
H5A C5 H5B 108.0 . .
O5 C6 C5 104(2) . .
O5 C6 H6A 110.9 . .
C5 C6 H6A 110.9 . .
O5 C6 H6B 110.9 . .
C5 C6 H6B 110.9 . .
H6A C6 H6B 108.9 . .
C6 O5 Mn3 118.9(11) . .
C6 O5 Mn2 119.2(12) . 42_654
Mn3 O5 Mn2 101.8(3) . 42_654
N2 C9 C10 115(2) . .
N2 C9 H9A 108.5 . .
C10 C9 H9A 108.5 . .
N2 C9 H9B 108.5 . .
C10 C9 H9B 108.5 . .
H9A C9 H9B 107.5 . .
C9 C10 O6 108(2) . .
C9 C10 H10A 110.1 . .
O6 C10 H10A 110.1 . .
C9 C10 H10B 110.1 . .
O6 C10 H10B 110.1 . .
H10A C10 H10B 108.4 . .
C10 O6 Mn3 116.4(12) . .
C10 O6 Mn1 119.7(12) . .
Mn3 O6 Mn1 103.5(3) . .
N2 C11 C12 98(2) . .
N2 C11 H11A 112.1 . .
C12 C11 H11A 112.1 . .
N2 C11 H11B 112.1 . .
C12 C11 H11B 112.1 . .
H11A C11 H11B 109.8 . .
O7 C12 C11 122(2) . .
O7 C12 H12A 106.8 . .
C11 C12 H12A 106.8 . .
O7 C12 H12B 106.8 . .
C11 C12 H12B 106.8 . .
H12A C12 H12B 106.6 . .
C12 O7 Mn3 117.5(11) . .
C12 O7 Mn2 124.0(11) . .
Mn3 O7 Mn2 109.5(3) . .
C9' N1' Mn3 99.8(17) . .
C11' N2' C5' 126(3) . .
C11' N2' Mn3 105.8(18) . .
C5' N2' Mn3 95.6(18) . .
N1' C9' C10' 111(2) . .
N1' C9' H9'A 109.5 . .
C10' C9' H9'A 109.5 . .
N1' C9' H9'B 109.5 . .
C10' C9' H9'B 109.5 . .
H9'A C9' H9'B 108.1 . .
C9' C10' H10C 110.0 . .
C9' C10' H10D 110.0 . .
H10C C10' H10D 108.3 . .
C6' C5' N2' 105(3) . .
C6' C5' H5'A 110.7 . .
N2' C5' H5'A 110.7 . .
C6' C5' H5'B 110.7 . .
N2' C5' H5'B 110.7 . .
H5'A C5' H5'B 108.8 . .
C5' C6' H6'A 109.3 . .
C5' C6' H6'B 109.3 . .
H6'A C6' H6'B 107.9 . .
C12' C11' N2' 98(3) . .
C12' C11' H11C 112.2 . .
N2' C11' H11C 112.2 . .
C12' C11' H11D 112.2 . .
N2' C11' H11D 112.2 . .
H11C C11' H11D 109.8 . .
C11' C12' H12C 109.2 . .
C11' C12' H12D 109.2 . .
H12C C12' H12D 107.9 . .
O8 C13 O8 169(5) . 16_465
O8 C13 H13A 95.5 . .
O8 C13 H13A 95.5 16_465 .

loop_
_geom_bond_atom_site_label_1
_geom_bond_atom_site_label_2
_geom_bond_distance
_geom_bond_site_symmetry_2
Mn1 O1 1.922(4) .
Mn1 O2 1.926(6) .
Mn1 O4' 2.054(8) 6_566
Mn1 O4 2.054(8) 6_566
Mn1 O3 2.054(7) 6_566
Mn1 O6 2.075(7) .
Mn1 O3 2.119(7) .
Mn1 Mn2 2.9443(19) 48_556
Mn1 Mn1 2.965(2) 6_566
Mn1 Mn1 2.965(2) 12_664
Mn1 Mn2 2.9847(18) .
Mn2 O2 1.923(6) 42_654
Mn2 O2 1.926(6) .
Mn2 O7 1.981(7) .
Mn2 O3 2.033(7) 48_556
Mn2 O5' 2.108(7) 48_556
Mn2 O5 2.108(7) 48_556
Mn2 O3 2.190(7) .
Mn2 Mn1 2.9443(19) 42_654
Mn2 Mn2 2.9599(13) 48_556
Mn2 Mn2 2.9599(13) 42_654
Mn3 O5 1.935(7) .
Mn3 O4 1.943(8) .
Mn3 O6 1.953(7) .
Mn3 O7 1.981(7) .
Mn3 O3 2.277(6) .
Mn3 N2' 2.39(2) .
Mn3 N2 2.431(19) .
Mn3 N1' 2.47(3) .
O1 Mn1 1.922(4) 6_566
O1 Mn1 1.922(4) 12_664
O2 Mn2 1.923(6) 48_556
O3 Mn2 2.033(7) 42_654
O3 Mn1 2.054(7) 12_664
C1 C2 1.505(10) .
C1 N2 1.54(2) .
C1 H1A 0.9700 .
C1 H1B 0.9700 .
C2 N1 1.525(10) .
C2 H2A 0.9700 .
C2 H2B 0.9700 .
N1 C5 1.404(10) .
N1 C3 1.404(10) .
N2 C11 1.404(10) .
N2 C9 1.405(10) .
C3 C4 1.490(10) .
C3 H3A 0.9700 .
C3 H3B 0.9700 .
C4 O4 1.47(3) .
C4 H4A 0.9700 .
C4 H4B 0.9700 .
O4 Mn1 2.054(8) 12_664
C5 C6 1.52(4) .
C5 H5A 0.9700 .
C5 H5B 0.9700 .
C6 O5 1.40(3) .
C6 H6A 0.9700 .
C6 H6B 0.9700 .
O5 Mn2 2.108(7) 42_654
C9 C10 1.44(3) .
C9 H9A 0.9700 .
C9 H9B 0.9700 .
C10 O6 1.47(3) .
C10 H10A 0.9700 .
C10 H10B 0.9700 .
C11 C12 1.500(10) .
C11 H11A 0.9700 .
C11 H11B 0.9700 .
C12 O7 1.44(3) .
C12 H12A 0.9700 .
C12 H12B 0.9700 .
N1' C9' 1.44(4) .
N2' C11' 1.408(10) .
N2' C5' 1.55(4) .
C9' C10' 1.486(10) .
C9' H9'A 0.9700 .
C9' H9'B 0.9700 .
C10' H10C 0.9700 .
C10' H10D 0.9700 .
C5' C6' 1.45(4) .
C5' H5'A 0.9700 .
C5' H5'B 0.9700 .
C6' H6'A 0.9700 .
C6' H6'B 0.9700 .
C11' C12' 1.24(3) .
C11' H11C 0.9700 .
C11' H11D 0.9700 .
C12' H12C 0.9700 .
C12' H12D 0.9700 .
C13 O8 1.27(2) .
C13 O8 1.27(2) 16_465
C13 H13A 0.9300 .

loop_
_platon_squeeze_void_nr
_platon_squeeze_void_average_x
_platon_squeeze_void_average_y
_platon_squeeze_void_average_z
_platon_squeeze_void_volume
_platon_squeeze_void_count_electrons
1 0.000 0.000 0.000 364.6 115.3
2 0.500 0.000 0.000 364.6 115.1
3 0.500 0.000 0.500 364.6 115.0
4 1.000 0.000 0.500 364.6 115.1
5 1.000 0.500 0.000 364.6 115.0
6 0.500 0.500 0.500 364.6 115.3
7 0.000 0.500 0.500 364.6 115.1
8 0.500 0.500 1.000 364.6 115.1
